data_8101099
loop_
_publ_author_name
'Do Valle, N.T.'
'De Simone, Carlos A.'
'Pereira, Mariano A.'
'Pinto, A.V.'
'Malta, Val\'eria R.S.'

_publ_section_title
;
Crystal structure of 2,2-dimethyl-naphto[1,2b]1,2-dihydrofuran-4,5-
dione, C~14~H~12~O~3~
;
_journal_issue 4
_journal_name_full 'Zeitschrift f\"ur Kristallographie - New Crystal Structures'
_journal_page_first 603
_journal_page_last 604
_journal_volume 216
_journal_year 2001
_chemical_formula_moiety 'C14 H12 O3'
_chemical_formula_structural 'C14 H12 O3'
_chemical_formula_sum 'C14 H12 O3'
_chemical_formula_weight 456.47
_space_group_IT_number 19
_symmetry_cell_setting orthorhombic
_symmetry_space_group_name_Hall 'P 2ac 2ab'
_symmetry_space_group_name_H-M 'P 21 21 21'
_cell_angle_alpha 90
_cell_angle_beta 90
_cell_angle_gamma 90
_cell_formula_units_Z 4
_cell_length_a 6.958(2)
_cell_length_b 17.885(2)
_cell_length_c 18.008(2)
_cell_volume 2241.0(7)
_diffrn_ambient_temperature 293(2)
_exptl_crystal_density_diffrn 1.353
_cod_database_code 8101099

loop_
_symmetry_equiv_pos_as_xyz
'x, y, z'
'-x+1/2, -y, z+1/2'
'x+1/2, -y+1/2, -z'
'-x, y+1/2, -z+1/2'

loop_
_atom_site_label
_atom_site_type_symbol
_atom_site_fract_x
_atom_site_fract_y
_atom_site_fract_z
_atom_site_U_iso_or_equiv
_atom_site_adp_type
_atom_site_occupancy
_atom_site_symmetry_multiplicity
_atom_site_calc_flag
_atom_site_refinement_flags
_atom_site_disorder_assembly
_atom_site_disorder_group
O1 O 0.262(2) 0.8886(3) 0.3481(2) 0.0483(15) Uiso 1 1 d . . .
O2 O 0.241(3) 0.9995(3) 0.5785(3) 0.0645(17) Uiso 1 1 d . . .
O3 O 0.244(3) 1.1365(3) 0.5132(3) 0.0704(18) Uiso 1 1 d . . .
O4 O 0.249(3) 0.3617(3) 0.4238(3) 0.0528(14) Uiso 1 1 d . . .
O5 O 0.241(3) 0.6102(3) 0.4874(3) 0.0659(18) Uiso 1 1 d . . .
O6 O 0.245(3) 0.5707(3) 0.6340(3) 0.0681(17) Uiso 1 1 d . . .
C2 C 0.237(4) 0.8238(4) 0.4034(4) 0.051(2) Uiso 1 1 d . . .
C3 C 0.271(3) 0.8616(4) 0.4787(4) 0.056(3) Uiso 1 1 d . . .
H3A H 0.1806 0.8440 0.5157 0.069(5) Uiso 1 1 calc R . .
H3B H 0.4010 0.8531 0.4963 0.069(5) Uiso 1 1 calc R . .
C3A C 0.239(3) 0.9420(4) 0.4608(4) 0.039(2) Uiso 1 1 d . . .
C4 C 0.248(4) 1.0042(4) 0.5101(4) 0.046(2) Uiso 1 1 d . . .
C5 C 0.252(4) 1.0806(4) 0.4740(4) 0.048(2) Uiso 1 1 d . . .
C5A C 0.249(4) 1.0869(4) 0.3912(3) 0.0408(19) Uiso 1 1 d . . .
C6 C 0.254(5) 1.1560(4) 0.3573(4) 0.058(2) Uiso 1 1 d . . .
H6 H 0.2583 1.1993 0.3858 0.069(5) Uiso 1 1 calc R . .
C7 C 0.251(5) 1.1607(4) 0.2810(4) 0.057(2) Uiso 1 1 d . . .
H7 H 0.2496 1.2072 0.2578 0.069(5) Uiso 1 1 calc R . .
C8 C 0.252(5) 1.0969(4) 0.2399(4) 0.055(2) Uiso 1 1 d . . .
H8 H 0.2531 1.1007 0.1884 0.069(5) Uiso 1 1 calc R . .
C9 C 0.250(5) 1.0264(4) 0.2721(4) 0.049(2) Uiso 1 1 d . . .
H9 H 0.2498 0.9835 0.2430 0.069(5) Uiso 1 1 calc R . .
C9A C 0.248(4) 1.0222(4) 0.3484(3) 0.0387(18) Uiso 1 1 d . . .
C9B C 0.251(4) 0.9525(4) 0.3875(3) 0.0396(19) Uiso 1 1 d . . .
C10 C 0.063(3) 0.7815(9) 0.3894(10) 0.052(5) Uiso 1 1 d . . .
H10A H 0.0663 0.7359 0.4174 0.069(5) Uiso 1 1 calc R . .
H10B H 0.0545 0.7701 0.3374 0.069(5) Uiso 1 1 calc R . .
H10C H -0.0465 0.8106 0.4041 0.069(5) Uiso 1 1 calc R . .
C11 C 0.422(3) 0.7782(10) 0.3798(11) 0.078(7) Uiso 1 1 d . . .
H11A H 0.5330 0.8097 0.3839 0.069(5) Uiso 1 1 calc R . .
H11B H 0.4080 0.7616 0.3293 0.069(5) Uiso 1 1 calc R . .
H11C H 0.4362 0.7356 0.4118 0.069(5) Uiso 1 1 calc R . .
C12 C 0.238(4) 0.4022(4) 0.3512(4) 0.046(2) Uiso 1 1 d . . .
C13 C 0.250(5) 0.4851(4) 0.3717(4) 0.053(2) Uiso 1 1 d . . .
H13A H 0.3695 0.5071 0.3545 0.069(5) Uiso 1 1 calc R . .
H13B H 0.1429 0.5130 0.3512 0.069(5) Uiso 1 1 calc R . .
C13A C 0.242(4) 0.4828(4) 0.4546(4) 0.042(2) Uiso 1 1 d . . .
C14 C 0.252(4) 0.5431(4) 0.5054(4) 0.051(2) Uiso 1 1 d . . .
C15 C 0.249(5) 0.5218(4) 0.5863(4) 0.053(2) Uiso 1 1 d . . .
C15A C 0.253(4) 0.4421(4) 0.6083(3) 0.044(2) Uiso 1 1 d . . .
C16 C 0.249(5) 0.4225(4) 0.6826(4) 0.059(2) Uiso 1 1 d . . .
H16 H 0.2473 0.4590 0.7194 0.069(5) Uiso 1 1 calc R . .
C17 C 0.248(5) 0.3481(4) 0.7006(5) 0.068(3) Uiso 1 1 d . . .
H17 H 0.2442 0.3345 0.7504 0.069(5) Uiso 1 1 calc R . .
C18 C 0.251(5) 0.2935(4) 0.6481(4) 0.061(2) Uiso 1 1 d . . .
H18 H 0.2519 0.2435 0.6622 0.069(5) Uiso 1 1 calc R . .
C19 C 0.254(4) 0.3125(4) 0.5733(4) 0.054(2) Uiso 1 1 d . . .
H19 H 0.2568 0.2757 0.5369 0.069(5) Uiso 1 1 calc R . .
C19A C 0.254(4) 0.3866(4) 0.5547(3) 0.0413(19) Uiso 1 1 d . . .
C19B C 0.245(4) 0.4119(4) 0.4785(4) 0.0405(19) Uiso 1 1 d . . .
C20 C 0.431(2) 0.3828(8) 0.3106(9) 0.047(5) Uiso 1 1 d . . .
H20A H 0.5363 0.4049 0.3371 0.069(5) Uiso 1 1 calc R . .
H20B H 0.4274 0.4022 0.2609 0.069(5) Uiso 1 1 calc R . .
H20C H 0.4469 0.3296 0.3091 0.069(5) Uiso 1 1 calc R . .
C21 C 0.073(3) 0.3708(9) 0.3129(11) 0.069(6) Uiso 1 1 d . . .
H21A H 0.0566 0.3955 0.2661 0.069(5) Uiso 1 1 calc R . .
H21B H -0.0399 0.3776 0.3427 0.069(5) Uiso 1 1 calc R . .
H21C H 0.0939 0.3183 0.3048 0.069(5) Uiso 1 1 calc R . .

loop_
_geom_bond_atom_site_label_1
_geom_bond_atom_site_label_2
_geom_bond_distance
_geom_bond_site_symmetry_2
_geom_bond_publ_flag
O1 C9B 1.347(7) . no
O1 C2 1.538(9) . no
O2 C4 1.234(7) . no
O3 C5 1.226(8) . no
O4 C19B 1.334(7) . no
O4 C12 1.498(8) . no
O5 C14 1.246(8) . no
O6 C15 1.225(8) . no
C2 C10 1.45(3) . no
C2 C3 1.534(10) . no
C2 C11 1.58(3) . no
C3 C3A 1.490(10) . no
C3A C9B 1.335(8) . no
C3A C4 1.425(9) . no
C4 C5 1.514(9) . no
C5 C5A 1.494(9) . no
C5A C6 1.379(9) . no
C5A C9A 1.392(8) . no
C6 C7 1.376(9) . no
C7 C8 1.361(9) . no
C8 C9 1.387(9) . no
C9 C9A 1.376(8) . no
C9A C9B 1.432(8) . no
C12 C21 1.45(3) . no
C12 C13 1.530(9) . no
C12 C20 1.57(3) . no
C13 C13A 1.495(8) . no
C13A C19B 1.339(8) . no
C13A C14 1.415(9) . no
C14 C15 1.506(9) . no
C15 C15A 1.479(9) . no
C15A C16 1.383(8) . no
C15A C19A 1.385(8) . no
C16 C17 1.370(9) . no
C17 C18 1.360(9) . no
C18 C19 1.388(9) . no
C19 C19A 1.367(9) . no
C19A C19B 1.446(8) . no

loop_
_cod_related_entry_id
_cod_related_entry_database
_cod_related_entry_code
1 ChemSpider 4416656
